data_7026657
loop_
_publ_author_name
'Paredes, Paloma'
'L\'opez-Calzada, Angel'
'Miguel, Daniel'
'Villafa\~ne, Fernando'

_publ_section_title
;
 Tetranuclear organometallic complexes containing Mo2O4(2+) and
 allylmolybdenum(II) moieties.
;
_journal_issue 42
_journal_name_full 'Dalton transactions (Cambridge, England : 2003)'
_journal_page_first 10099
_journal_page_last 10104
_journal_paper_doi 10.1039/c0dt00570c
_journal_volume 39
_journal_year 2010
_chemical_formula_sum 'C28 H34 Mo4 N8 O12.5'
_chemical_formula_weight 1066.39
_chemical_name_systematic
;
?
;
_space_group_IT_number 14
_symmetry_cell_setting monoclinic
_symmetry_space_group_name_Hall '-P 2ybc'
_symmetry_space_group_name_H-M 'P 1 21/c 1'
_atom_sites_solution_hydrogens geom
_atom_sites_solution_primary direct
_atom_sites_solution_secondary difmap
_audit_creation_method SHELXL-97
_cell_angle_alpha 90.00
_cell_angle_beta 94.793(5)
_cell_angle_gamma 90.00
_cell_formula_units_Z 4
_cell_length_a 12.790(3)
_cell_length_b 18.862(5)
_cell_length_c 16.649(4)
_cell_measurement_reflns_used 805
_cell_measurement_temperature 296(2)
_cell_measurement_theta_max 18.34
_cell_measurement_theta_min 2.46
_cell_volume 4002.4(17)
_computing_cell_refinement 'Bruker SMART'
_computing_data_collection 'Bruker SMART'
_computing_data_reduction 'Bruker SAINT'
_computing_molecular_graphics 'Bruker SHELXTL'
_computing_publication_material 'Bruker SHELXTL'
_computing_structure_refinement 'SHELXL-97 (Sheldrick, 1997)'
_computing_structure_solution 'SHELXS-97 (Sheldrick, 1990)'
_diffrn_ambient_temperature 296(2)
_diffrn_measured_fraction_theta_full 0.999
_diffrn_measured_fraction_theta_max 0.999
_diffrn_measurement_device_type 'CCD area detector'
_diffrn_measurement_method 'phi and omega scans'
_diffrn_radiation_monochromator graphite
_diffrn_radiation_source 'fine-focus sealed tube'
_diffrn_radiation_type MoK\a
_diffrn_radiation_wavelength 0.71073
_diffrn_reflns_av_R_equivalents 0.1110
_diffrn_reflns_av_sigmaI/netI 0.1224
_diffrn_reflns_limit_h_max 10
_diffrn_reflns_limit_h_min -14
_diffrn_reflns_limit_k_max 20
_diffrn_reflns_limit_k_min -20
_diffrn_reflns_limit_l_max 18
_diffrn_reflns_limit_l_min -17
_diffrn_reflns_number 18100
_diffrn_reflns_theta_full 23.28
_diffrn_reflns_theta_max 23.28
_diffrn_reflns_theta_min 1.60
_exptl_absorpt_coefficient_mu 1.290
_exptl_absorpt_correction_T_max 1.000000
_exptl_absorpt_correction_T_min 0.581379
_exptl_absorpt_correction_type multi-scan
_exptl_absorpt_process_details SADABS
_exptl_crystal_colour BROWN
_exptl_crystal_density_diffrn 1.770
_exptl_crystal_density_method 'not measured'
_exptl_crystal_description BLOCK
_exptl_crystal_F_000 2104
_exptl_crystal_size_max 0.11
_exptl_crystal_size_mid 0.07
_exptl_crystal_size_min 0.06
_refine_diff_density_max 1.022
_refine_diff_density_min -0.915
_refine_diff_density_rms 0.133
_refine_ls_extinction_method none
_refine_ls_goodness_of_fit_ref 0.971
_refine_ls_hydrogen_treatment constr
_refine_ls_matrix_type full
_refine_ls_number_parameters 460
_refine_ls_number_reflns 5758
_refine_ls_number_restraints 0
_refine_ls_restrained_S_all 0.971
_refine_ls_R_factor_all 0.1321
_refine_ls_R_factor_gt 0.0584
_refine_ls_shift/su_max 0.000
_refine_ls_shift/su_mean 0.000
_refine_ls_structure_factor_coef Fsqd
_refine_ls_weighting_details 'calc w=1/[\s^2^(Fo^2^)+(0.0696P)^2^+0.0000P] where P=(Fo^2^+2Fc^2^)/3'
_refine_ls_weighting_scheme calc
_refine_ls_wR_factor_gt 0.1259
_refine_ls_wR_factor_ref 0.1561
_reflns_number_gt 3122
_reflns_number_total 5758
_reflns_threshold_expression >2sigma(I)
_cod_data_source_file c0dt00570c.txt
_cod_data_source_block Compound_2a_an101rm
_cod_depositor_comments
;
The following automatic conversions were performed:

'_symmetry_cell_setting' value 'Monoclinic' changed to 'monoclinic'
according to /home/saulius/struct/CIF-dictionaries/cif_core.dic
dictionary named 'cif_core.dic' version 2.4.2 from 2011-04-26.

Automatic conversion script
Id: cif_fix_values 1891 2012-01-12 08:04:46Z andrius 
;
_cod_original_cell_volume 4002.7(17)
_cod_original_sg_symbol_H-M P2(1)/c
_cod_original_formula_sum 'C28 H34 Mo4 N8 O12.50'
_cod_database_code 7026657

loop_
_symmetry_equiv_pos_as_xyz
'x, y, z'
'-x, y+1/2, -z+1/2'
'-x, -y, -z'
'x, -y-1/2, z-1/2'

loop_
_atom_site_label
_atom_site_type_symbol
_atom_site_fract_x
_atom_site_fract_y
_atom_site_fract_z
_atom_site_U_iso_or_equiv
_atom_site_adp_type
_atom_site_occupancy
_atom_site_symmetry_multiplicity
_atom_site_calc_flag
_atom_site_refinement_flags
Mo1 Mo 0.42947(8) 0.79219(6) 0.81477(7) 0.0513(3) Uani 1 1 d .
Mo2 Mo 0.70570(8) 0.75515(5) 0.75913(6) 0.0428(3) Uani 1 1 d .
Mo3 Mo 0.64573(8) 0.63786(5) 0.82256(6) 0.0420(3) Uani 1 1 d .
Mo4 Mo 0.93644(8) 0.61438(6) 0.81092(7) 0.0503(3) Uani 1 1 d .
N1 N 0.5026(10) 0.8353(6) 0.9303(7) 0.070(3) Uani 1 1 d .
N2 N 0.6032(10) 0.8440(6) 0.9546(8) 0.077(4) Uani 1 1 d .
H2 H 0.6533 0.8284 0.9280 0.092 Uiso 1 1 calc R
N3 N 0.5367(7) 0.8708(5) 0.7642(6) 0.050(3) Uani 1 1 d .
N4 N 0.6397(7) 0.8570(5) 0.7500(6) 0.053(3) Uani 1 1 d .
N5 N 0.9580(7) 0.6638(5) 0.9332(6) 0.047(3) Uani 1 1 d .
N6 N 0.8865(8) 0.6703(6) 0.9857(7) 0.059(3) Uani 1 1 d .
H6 H 0.8211 0.6608 0.9745 0.071 Uiso 1 1 calc R
N7 N 0.8348(8) 0.5422(5) 0.8750(6) 0.056(3) Uani 1 1 d .
N8 N 0.7283(8) 0.5521(5) 0.8784(6) 0.052(3) Uani 1 1 d .
O1 O 0.2908(8) 0.7042(7) 0.9229(8) 0.116(5) Uani 1 1 d .
O2 O 0.2360(8) 0.8878(7) 0.8313(7) 0.117(5) Uani 1 1 d .
O3 O 0.5816(5) 0.7332(4) 0.8120(4) 0.044(2) Uani 1 1 d .
O4 O 0.6900(6) 0.7382(4) 0.6612(5) 0.062(2) Uani 1 1 d .
O5 O 0.7834(5) 0.6722(4) 0.8066(4) 0.0416(19) Uani 1 1 d .
O6 O 0.5958(6) 0.5933(4) 0.7420(5) 0.057(2) Uani 1 1 d .
O7 O 1.0914(8) 0.7257(6) 0.7519(6) 0.087(3) Uani 1 1 d .
O8 O 1.1542(9) 0.5415(7) 0.8428(8) 0.130(5) Uani 1 1 d .
O21 O 0.8545(6) 0.8052(5) 0.7578(6) 0.063(2) Uani 1 1 d .
O22 O 0.7905(6) 0.8051(4) 0.8746(5) 0.056(2) Uani 1 1 d .
O23 O 0.5285(6) 0.6145(4) 0.9019(5) 0.053(2) Uani 1 1 d .
O24 O 0.6600(6) 0.6748(4) 0.9561(4) 0.051(2) Uani 1 1 d .
C1 C 0.3455(11) 0.7322(9) 0.8835(9) 0.077(5) Uani 1 1 d .
C2 C 0.3090(11) 0.8536(8) 0.8249(9) 0.075(4) Uani 1 1 d .
C3 C 0.3334(10) 0.8063(8) 0.6884(8) 0.072(4) Uani 1 1 d .
H3A H 0.2752 0.8095 0.7182 0.086 Uiso 1 1 calc R
H3B H 0.3501 0.8437 0.6554 0.086 Uiso 1 1 calc R
C4 C 0.3953(11) 0.7458(9) 0.6933(8) 0.068(4) Uani 1 1 d .
H4 H 0.4538 0.7413 0.6641 0.081 Uiso 1 1 calc R
C5 C 0.3661(11) 0.6928(7) 0.7431(9) 0.072(4) Uani 1 1 d .
H5A H 0.3072 0.6984 0.7717 0.086 Uiso 1 1 calc R
H5B H 0.4051 0.6512 0.7484 0.086 Uiso 1 1 calc R
C6 C 0.9468(13) 0.5138(8) 0.7295(9) 0.087(5) Uani 1 1 d .
H6A H 1.0178 0.5244 0.7296 0.104 Uiso 1 1 calc R
H6B H 0.9257 0.4704 0.7492 0.104 Uiso 1 1 calc R
C7 C 1.0311(11) 0.6856(7) 0.7734(8) 0.062(4) Uani 1 1 d .
C8 C 1.0726(12) 0.5665(8) 0.8320(9) 0.077(4) Uani 1 1 d .
C9 C 0.8723(13) 0.5627(10) 0.6998(9) 0.085(5) Uani 1 1 d .
H9 H 0.8010 0.5528 0.6994 0.102 Uiso 1 1 calc R
C10 C 0.9070(12) 0.6277(8) 0.6705(8) 0.078(4) Uani 1 1 d .
H10A H 0.9785 0.6370 0.6713 0.094 Uiso 1 1 calc R
H10B H 0.8586 0.6613 0.6503 0.094 Uiso 1 1 calc R
C11 C 0.8644(10) 0.8202(6) 0.8327(10) 0.054(4) Uani 1 1 d .
C12 C 0.9648(11) 0.8526(8) 0.8700(10) 0.097(6) Uani 1 1 d .
H12A H 0.9862 0.8285 0.9194 0.145 Uiso 1 1 calc R
H12B H 0.9534 0.9018 0.8808 0.145 Uiso 1 1 calc R
H12C H 1.0185 0.8480 0.8334 0.145 Uiso 1 1 calc R
C13 C 0.5722(10) 0.6472(7) 0.9636(8) 0.052(3) Uani 1 1 d .
C14 C 0.5183(10) 0.6495(8) 1.0382(8) 0.078(4) Uani 1 1 d .
H14A H 0.5234 0.6965 1.0606 0.117 Uiso 1 1 calc R
H14B H 0.5506 0.6164 1.0764 0.117 Uiso 1 1 calc R
H14C H 0.4458 0.6373 1.0265 0.117 Uiso 1 1 calc R
C21 C 0.6194(14) 0.8791(9) 1.0240(9) 0.087(5) Uani 1 1 d .
H21 H 0.6834 0.8921 1.0507 0.105 Uiso 1 1 calc R
C22 C 0.5274(18) 0.8911(11) 1.0459(11) 0.127(8) Uani 1 1 d .
H22 H 0.5122 0.9130 1.0935 0.153 Uiso 1 1 calc R
C23 C 0.4563(14) 0.8666(12) 0.9881(11) 0.127(8) Uani 1 1 d .
H23 H 0.3840 0.8712 0.9891 0.152 Uiso 1 1 calc R
C24 C 0.9251(13) 0.6924(8) 1.0554(9) 0.079(5) Uani 1 1 d .
H24 H 0.8889 0.6993 1.1009 0.095 Uiso 1 1 calc R
C25 C 1.0287(13) 0.7035(8) 1.0490(10) 0.084(5) Uani 1 1 d .
H25 H 1.0779 0.7201 1.0890 0.101 Uiso 1 1 calc R
C26 C 1.0458(10) 0.6857(7) 0.9732(9) 0.061(4) Uani 1 1 d .
H26 H 1.1105 0.6884 0.9517 0.073 Uiso 1 1 calc R
C31 C 0.6836(11) 0.9181(7) 0.7241(9) 0.071(4) Uani 1 1 d .
H31A H 0.7523 0.9238 0.7106 0.086 Uiso 1 1 calc R
C32 C 0.6069(11) 0.9701(7) 0.7214(9) 0.078(5) Uani 1 1 d .
H32A H 0.6139 1.0172 0.7064 0.094 Uiso 1 1 calc R
C33 C 0.5195(11) 0.9383(7) 0.7452(8) 0.069(4) Uani 1 1 d .
H33A H 0.4554 0.9611 0.7479 0.083 Uiso 1 1 calc R
C34 C 0.6933(10) 0.5012(7) 0.9251(8) 0.061(4) Uani 1 1 d .
H34 H 0.6248 0.4977 0.9397 0.074 Uiso 1 1 calc R
C35 C 0.7732(12) 0.4543(7) 0.9487(9) 0.076(4) Uani 1 1 d .
H35 H 0.7696 0.4128 0.9786 0.091 Uiso 1 1 calc R
C36 C 0.8586(13) 0.4835(8) 0.9177(10) 0.086(5) Uani 1 1 d .
H36 H 0.9259 0.4647 0.9255 0.104 Uiso 1 1 calc R
O91 O 0.8207(18) 0.1301(9) 0.9376(14) 0.133(6) Uiso 0.50 1 d PG
C92 C 0.7589(19) 0.0825(14) 0.8822(13) 0.133(6) Uiso 0.50 1 d PG
H92A H 0.6850 0.0942 0.8812 0.160 Uiso 0.50 1 calc PR
H92B H 0.7806 0.0875 0.8281 0.160 Uiso 0.50 1 calc PR
C93 C 0.777(2) 0.0094(11) 0.9109(17) 0.133(6) Uiso 0.50 1 d PG
H93A H 0.8065 -0.0187 0.8697 0.160 Uiso 0.50 1 calc PR
H93B H 0.7109 -0.0120 0.9229 0.160 Uiso 0.50 1 calc PR
C94 C 0.850(2) 0.0119(11) 0.9840(16) 0.133(6) Uiso 0.50 1 d PG
H94A H 0.8167 -0.0084 1.0291 0.160 Uiso 0.50 1 calc PR
H94B H 0.9123 -0.0151 0.9760 0.160 Uiso 0.50 1 calc PR
C95 C 0.8767(19) 0.0865(14) 1.0005(13) 0.133(6) Uiso 0.50 1 d PG
H95A H 0.9518 0.0933 1.0000 0.160 Uiso 0.50 1 calc PR
H95B H 0.8561 0.1001 1.0532 0.160 Uiso 0.50 1 calc PR

loop_
_atom_site_aniso_label
_atom_site_aniso_U_11
_atom_site_aniso_U_22
_atom_site_aniso_U_33
_atom_site_aniso_U_23
_atom_site_aniso_U_13
_atom_site_aniso_U_12
Mo1 0.0331(6) 0.0609(8) 0.0610(8) 0.0121(6) 0.0107(5) 0.0095(5)
Mo2 0.0326(6) 0.0434(7) 0.0533(7) 0.0100(5) 0.0099(5) 0.0022(5)
Mo3 0.0351(6) 0.0392(6) 0.0517(7) 0.0064(5) 0.0038(5) -0.0021(5)
Mo4 0.0408(7) 0.0526(7) 0.0585(7) -0.0036(6) 0.0104(5) 0.0130(5)
N1 0.056(8) 0.085(9) 0.070(8) -0.005(7) 0.016(7) 0.009(7)
N2 0.063(9) 0.081(9) 0.087(10) -0.027(8) 0.011(7) 0.013(7)
N3 0.043(6) 0.046(7) 0.062(7) 0.019(5) 0.009(5) 0.016(5)
N4 0.039(6) 0.052(7) 0.068(7) 0.007(6) 0.010(5) -0.004(5)
N5 0.027(6) 0.062(7) 0.051(6) -0.007(5) 0.003(5) 0.005(5)
N6 0.046(7) 0.076(8) 0.055(8) -0.014(6) 0.005(6) -0.008(6)
N7 0.053(7) 0.044(7) 0.069(8) 0.012(6) -0.002(6) 0.013(5)
N8 0.053(7) 0.038(6) 0.064(7) 0.014(5) 0.005(5) -0.005(5)
O1 0.046(7) 0.161(12) 0.145(11) 0.069(9) 0.032(7) -0.011(7)
O2 0.062(7) 0.145(11) 0.146(11) -0.004(8) 0.020(7) 0.061(8)
O3 0.031(4) 0.040(5) 0.063(5) 0.009(4) 0.009(4) 0.000(3)
O4 0.055(6) 0.071(6) 0.059(6) 0.021(5) 0.010(4) 0.012(5)
O5 0.030(4) 0.037(4) 0.057(5) 0.005(4) 0.002(4) 0.004(3)
O6 0.062(6) 0.045(5) 0.064(6) 0.002(4) -0.003(4) -0.010(4)
O7 0.057(7) 0.106(9) 0.104(9) 0.009(7) 0.030(6) -0.012(6)
O8 0.081(9) 0.152(12) 0.157(12) -0.002(9) 0.011(8) 0.087(9)
O21 0.040(5) 0.071(7) 0.079(7) 0.019(6) 0.011(5) 0.000(4)
O22 0.045(5) 0.045(5) 0.079(6) 0.002(5) 0.008(5) -0.007(4)
O23 0.042(5) 0.056(6) 0.060(6) 0.012(5) 0.005(4) -0.010(4)
O24 0.051(5) 0.057(5) 0.047(5) -0.006(4) 0.010(4) -0.008(4)
C1 0.038(9) 0.107(13) 0.086(11) 0.023(10) 0.002(8) 0.013(8)
C2 0.047(9) 0.091(12) 0.085(11) 0.000(9) 0.000(8) 0.013(8)
C3 0.060(9) 0.098(12) 0.058(10) 0.025(8) 0.011(7) 0.020(9)
C4 0.061(9) 0.093(12) 0.049(9) -0.009(9) 0.001(7) -0.012(9)
C5 0.055(9) 0.069(10) 0.091(12) 0.002(9) 0.000(8) 0.012(8)
C6 0.092(12) 0.064(11) 0.104(13) -0.034(9) 0.006(10) 0.008(9)
C7 0.046(9) 0.067(10) 0.073(10) -0.007(8) 0.008(7) 0.012(7)
C8 0.078(11) 0.084(11) 0.071(10) 0.000(8) 0.022(8) 0.023(9)
C9 0.076(12) 0.114(15) 0.064(11) -0.035(10) -0.012(9) 0.018(11)
C10 0.081(11) 0.079(12) 0.074(11) -0.014(9) 0.009(8) 0.022(9)
C11 0.042(9) 0.036(8) 0.084(11) 0.017(8) 0.006(8) -0.004(6)
C12 0.062(10) 0.080(11) 0.142(16) 0.016(11) -0.023(10) -0.022(9)
C13 0.050(9) 0.046(8) 0.061(9) 0.007(7) 0.006(7) -0.005(7)
C14 0.059(9) 0.123(13) 0.053(9) 0.006(9) 0.020(7) -0.005(9)
C21 0.100(15) 0.104(14) 0.056(11) -0.018(10) -0.007(10) 0.017(11)
C22 0.124(18) 0.18(2) 0.079(14) -0.060(14) 0.011(13) 0.046(16)
C23 0.071(13) 0.23(2) 0.081(13) -0.056(15) 0.024(11) 0.024(14)
C24 0.073(12) 0.100(13) 0.065(11) -0.009(9) 0.005(9) 0.018(9)
C25 0.064(12) 0.108(14) 0.078(13) -0.014(10) -0.013(9) -0.002(10)
C26 0.044(9) 0.066(10) 0.072(11) -0.001(8) 0.006(8) -0.004(7)
C31 0.047(9) 0.064(10) 0.103(12) 0.035(9) 0.006(8) -0.005(8)
C32 0.058(10) 0.039(8) 0.138(15) 0.014(9) 0.014(9) -0.001(8)
C33 0.061(10) 0.063(10) 0.083(11) 0.015(8) 0.007(8) 0.029(8)
C34 0.052(9) 0.055(9) 0.077(10) 0.010(8) 0.012(7) 0.007(7)
C35 0.077(11) 0.054(9) 0.095(12) 0.018(8) -0.004(9) -0.004(9)
C36 0.070(11) 0.060(10) 0.125(15) 0.019(10) -0.013(10) 0.019(9)

loop_
_atom_type_symbol
_atom_type_description
_atom_type_scat_dispersion_real
_atom_type_scat_dispersion_imag
_atom_type_scat_source
C C 0.0033 0.0016 'International Tables Vol C Tables 4.2.6.8 and 6.1.1.4'
H H 0.0000 0.0000 'International Tables Vol C Tables 4.2.6.8 and 6.1.1.4'
N N 0.0061 0.0033 'International Tables Vol C Tables 4.2.6.8 and 6.1.1.4'
O O 0.0106 0.0060 'International Tables Vol C Tables 4.2.6.8 and 6.1.1.4'
Mo Mo -1.6832 0.6857 'International Tables Vol C Tables 4.2.6.8 and 6.1.1.4'

loop_
_geom_angle_atom_site_label_1
_geom_angle_atom_site_label_2
_geom_angle_atom_site_label_3
_geom_angle
C2 Mo1 C1 79.6(6)
C2 Mo1 C4 102.5(6)
C1 Mo1 C4 103.1(6)
C2 Mo1 N1 89.2(5)
C1 Mo1 N1 85.3(5)
C4 Mo1 N1 166.5(5)
C2 Mo1 N3 98.8(5)
C1 Mo1 N3 167.0(5)
C4 Mo1 N3 89.9(5)
N1 Mo1 N3 81.7(4)
C2 Mo1 O3 172.1(5)
C1 Mo1 O3 103.9(4)
C4 Mo1 O3 83.7(4)
N1 Mo1 O3 84.1(4)
N3 Mo1 O3 76.1(3)
C2 Mo1 C5 106.2(5)
C1 Mo1 C5 69.8(6)
C4 Mo1 C5 35.0(4)
N1 Mo1 C5 147.2(5)
N3 Mo1 C5 122.7(5)
O3 Mo1 C5 81.7(4)
C2 Mo1 C3 69.7(5)
C1 Mo1 C3 108.1(5)
C4 Mo1 C3 35.1(5)
N1 Mo1 C3 151.7(5)
N3 Mo1 C3 83.1(4)
O3 Mo1 C3 115.1(4)
C5 Mo1 C3 60.1(5)
O4 Mo2 O3 111.8(4)
O4 Mo2 O5 104.8(3)
O3 Mo2 O5 93.0(3)
O4 Mo2 N4 95.2(4)
O3 Mo2 N4 83.6(3)
O5 Mo2 N4 159.5(3)
O4 Mo2 O21 96.3(4)
O3 Mo2 O21 151.0(4)
O5 Mo2 O21 86.3(3)
N4 Mo2 O21 87.0(3)
O4 Mo2 O22 154.3(4)
O3 Mo2 O22 93.1(3)
O5 Mo2 O22 78.9(3)
N4 Mo2 O22 81.1(3)
O21 Mo2 O22 58.2(3)
O4 Mo2 Mo3 102.7(3)
O3 Mo2 Mo3 49.2(2)
O5 Mo2 Mo3 47.1(2)
N4 Mo2 Mo3 132.8(3)
O21 Mo2 Mo3 132.7(2)
O22 Mo2 Mo3 98.2(2)
O6 Mo3 O5 110.8(4)
O6 Mo3 O3 105.0(3)
O5 Mo3 O3 93.4(3)
O6 Mo3 N8 96.4(4)
O5 Mo3 N8 83.6(3)
O3 Mo3 N8 158.0(3)
O6 Mo3 O23 98.8(4)
O5 Mo3 O23 149.4(3)
O3 Mo3 O23 86.3(3)
N8 Mo3 O23 85.4(4)
O6 Mo3 O24 156.5(4)
O5 Mo3 O24 91.8(3)
O3 Mo3 O24 79.1(3)
N8 Mo3 O24 79.2(3)
O23 Mo3 O24 58.0(3)
O6 Mo3 Mo2 102.1(3)
O5 Mo3 Mo2 49.4(2)
O3 Mo3 Mo2 47.4(2)
N8 Mo3 Mo2 132.9(3)
O23 Mo3 Mo2 132.7(2)
O24 Mo3 Mo2 97.5(2)
C7 Mo4 C8 79.0(6)
C7 Mo4 C9 103.6(6)
C8 Mo4 C9 102.1(6)
C7 Mo4 N7 169.8(5)
C8 Mo4 N7 100.3(5)
C9 Mo4 N7 86.5(6)
C7 Mo4 N5 88.4(5)
C8 Mo4 N5 89.4(5)
C9 Mo4 N5 164.7(5)
N7 Mo4 N5 81.4(4)
C7 Mo4 O5 102.7(4)
C8 Mo4 O5 171.5(5)
C9 Mo4 O5 85.7(5)
N7 Mo4 O5 76.6(3)
N5 Mo4 O5 82.3(3)
C7 Mo4 C6 107.8(6)
C8 Mo4 C6 68.8(6)
C9 Mo4 C6 35.5(5)
N7 Mo4 C6 81.1(5)
N5 Mo4 C6 148.9(5)
O5 Mo4 C6 117.9(4)
C7 Mo4 C10 70.1(6)
C8 Mo4 C10 107.0(5)
C9 Mo4 C10 35.8(5)
N7 Mo4 C10 119.5(5)
N5 Mo4 C10 149.2(5)
O5 Mo4 C10 81.3(4)
C6 Mo4 C10 61.5(5)
C23 N1 N2 102.0(13)
C23 N1 Mo1 128.0(12)
N2 N1 Mo1 129.6(9)
N1 N2 C21 113.7(13)
C33 N3 N4 106.4(10)
C33 N3 Mo1 129.2(9)
N4 N3 Mo1 124.4(7)
C31 N4 N3 108.6(10)
C31 N4 Mo2 128.4(9)
N3 N4 Mo2 122.9(7)
N6 N5 C26 104.1(11)
N6 N5 Mo4 127.0(8)
C26 N5 Mo4 128.6(9)
C24 N6 N5 113.0(11)
C36 N7 N8 105.7(11)
C36 N7 Mo4 130.4(10)
N8 N7 Mo4 123.9(7)
C34 N8 N7 107.9(9)
C34 N8 Mo3 129.0(9)
N7 N8 Mo3 123.1(7)
Mo2 O3 Mo3 83.4(3)
Mo2 O3 Mo1 130.7(3)
Mo3 O3 Mo1 143.4(4)
Mo3 O5 Mo2 83.5(3)
Mo3 O5 Mo4 130.0(3)
Mo2 O5 Mo4 143.7(4)
C11 O21 Mo2 96.0(7)
C11 O22 Mo2 87.3(8)
C13 O23 Mo3 96.6(7)
C13 O24 Mo3 88.4(7)
O1 C1 Mo1 172.6(14)
O2 C2 Mo1 177.7(15)
C4 C3 Mo1 66.6(7)
C5 C4 C3 116.9(14)
C5 C4 Mo1 77.2(8)
C3 C4 Mo1 78.2(8)
C4 C5 Mo1 67.8(8)
C9 C6 Mo4 66.2(8)
O7 C7 Mo4 176.7(12)
O8 C8 Mo4 176.6(15)
C6 C9 C10 118.4(16)
C6 C9 Mo4 78.3(8)
C10 C9 Mo4 78.4(9)
C9 C10 Mo4 65.8(8)
O22 C11 O21 118.5(12)
O22 C11 C12 121.2(15)
O21 C11 C12 120.3(14)
O24 C13 O23 117.0(11)
O24 C13 C14 124.0(13)
O23 C13 C14 119.1(12)
C22 C21 N2 104.7(16)
C21 C22 C23 108.6(16)
N1 C23 C22 111.0(16)
N6 C24 C25 106.4(14)
C26 C25 C24 105.8(13)
N5 C26 C25 110.7(13)
N4 C31 C32 107.3(12)
C33 C32 C31 106.1(12)
N3 C33 C32 111.6(12)
N8 C34 C35 110.4(12)
C36 C35 C34 103.3(13)
N7 C36 C35 112.5(13)
C92 O91 C95 108.0
C93 C92 O91 108.0
C92 C93 C94 108.0
C95 C94 C93 108.0
C94 C95 O91 108.0

loop_
_geom_bond_atom_site_label_1
_geom_bond_atom_site_label_2
_geom_bond_distance
Mo1 C2 1.947(15)
Mo1 C1 1.988(17)
Mo1 C4 2.214(12)
Mo1 N1 2.222(12)
Mo1 N3 2.232(10)
Mo1 O3 2.245(7)
Mo1 C5 2.331(13)
Mo1 C3 2.361(12)
Mo2 O4 1.658(8)
Mo2 O3 1.924(7)
Mo2 O5 1.983(7)
Mo2 N4 2.099(10)
Mo2 O21 2.126(8)
Mo2 O22 2.327(8)
Mo2 Mo3 2.5950(15)
Mo3 O6 1.665(8)
Mo3 O5 1.915(7)
Mo3 O3 1.978(7)
Mo3 N8 2.106(9)
Mo3 O23 2.126(8)
Mo3 O24 2.322(7)
Mo4 C7 1.946(16)
Mo4 C8 1.968(15)
Mo4 C9 2.188(13)
Mo4 N7 2.216(10)
Mo4 N5 2.235(10)
Mo4 O5 2.237(7)
Mo4 C6 2.342(13)
Mo4 C10 2.350(14)
N1 C23 1.311(18)
N1 N2 1.326(14)
N2 C21 1.334(16)
N3 C33 1.327(14)
N3 N4 1.381(12)
N4 C31 1.368(15)
N5 N6 1.322(13)
N5 C26 1.324(14)
N6 C24 1.292(15)
N7 C36 1.338(15)
N7 N8 1.381(13)
N8 C34 1.337(14)
O1 C1 1.129(16)
O2 C2 1.147(15)
O7 C7 1.158(15)
O8 C8 1.145(15)
O21 C11 1.274(15)
O22 C11 1.254(15)
O23 C13 1.285(14)
O24 C13 1.253(13)
C3 C4 1.388(18)
C4 C5 1.371(17)
C6 C9 1.387(19)
C9 C10 1.40(2)
C11 C12 1.508(17)
C13 C14 1.471(16)
C21 C22 1.28(2)
C22 C23 1.35(2)
C24 C25 1.355(19)
C25 C26 1.342(18)
C31 C32 1.385(17)
C32 C33 1.357(17)
C34 C35 1.384(17)
C35 C36 1.363(19)
O91 C92 1.4697
O91 C95 1.4698
C92 C93 1.4697
C93 C94 1.4697
C94 C95 1.4697
